data_1576537
loop_
_publ_author_name
'Coomber, D.'
'Rusli, O.'
'Sharma, H.'
'Lee, H. E.'
'Evans, J. D.'
'Rijs, N. J.'
'Hua, C.'
'Pfeffer, F.'

_publ_section_title
;
 A new class of customisable stable boronic ester assemblies.
;
_journal_issue 14
_journal_name_full 'Chemical science'
_journal_page_first 6939
_journal_page_last 6948
_journal_paper_doi 10.1039/d5sc08385k
_journal_volume 17
_journal_year 2026
_chemical_formula_moiety 'C41 H42 B2 O12'
_chemical_formula_sum 'C41 H42 B2 O12'
_chemical_formula_weight 748.36
_space_group_crystal_system orthorhombic
_space_group_IT_number 61
_space_group_name_Hall '-P 2ac 2ab'
_space_group_name_H-M_alt 'P b c a'
_atom_sites_solution_hydrogens geom
_atom_sites_solution_primary direct
_audit_block_doi 10.5517/ccdc.csd.cc2pk7vc
_audit_creation_date 2025-08-27
_audit_creation_method
;
Olex2 1.5
(compiled 2025.07.13 svn.rb7424aed for OlexSys, GUI svn.r7314)
;
_audit_update_record
;
2025-09-18 deposited with the CCDC.	2026-02-05 downloaded from the CCDC.
;
_cell_angle_alpha 90
_cell_angle_beta 90
_cell_angle_gamma 90
_cell_formula_units_Z 8
_cell_length_a 11.912(2)
_cell_length_b 22.398(4)
_cell_length_c 26.849(5)
_cell_measurement_reflns_used 4695
_cell_measurement_temperature 100(2)
_cell_measurement_theta_max 29.17
_cell_measurement_theta_min 1.94
_cell_volume 7163(2)
_computing_cell_refinement 'XDS (Kabsch, 2010)'
_computing_data_collection 'AS QEGUI'
_computing_data_reduction 'XDS (Kabsch, 2010)'
_computing_molecular_graphics 'Olex2 1.5 (Dolomanov et al., 2009)'
_computing_publication_material 'Olex2 1.5 (Dolomanov et al., 2009)'
_computing_structure_refinement 'SHELXL 2018/3 (Sheldrick, 2015)'
_computing_structure_solution 'SHELXS  (Sheldrick, 2008)'
_diffrn_ambient_temperature 100(2)
_diffrn_detector_area_resol_mean 13.3
_diffrn_measured_fraction_theta_full 0.995
_diffrn_measured_fraction_theta_max 0.883
_diffrn_measurement_device_type 'MX2 Beamline Australian Synchrotron'
_diffrn_measurement_method 'Omega Scan'
_diffrn_radiation_type Synchrotron
_diffrn_radiation_wavelength 0.710917
_diffrn_reflns_av_R_equivalents 0.0696
_diffrn_reflns_av_unetI/netI 0.0247
_diffrn_reflns_Laue_measured_fraction_full 0.995
_diffrn_reflns_Laue_measured_fraction_max 0.883
_diffrn_reflns_limit_h_max 15
_diffrn_reflns_limit_h_min -15
_diffrn_reflns_limit_k_max 30
_diffrn_reflns_limit_k_min -30
_diffrn_reflns_limit_l_max 37
_diffrn_reflns_limit_l_min -37
_diffrn_reflns_number 125528
_diffrn_reflns_point_group_measured_fraction_full 0.995
_diffrn_reflns_point_group_measured_fraction_max 0.883
_diffrn_reflns_theta_full 25.249
_diffrn_reflns_theta_max 32.118
_diffrn_reflns_theta_min 1.517
_diffrn_source 'MX2 Beamline Australian Synchrotron'
_diffrn_standards_number 0
_exptl_absorpt_coefficient_mu 0.101
_exptl_absorpt_correction_T_max 0.4344
_exptl_absorpt_correction_T_min 0.393
_exptl_absorpt_correction_type multi-scan
_exptl_absorpt_process_details 'sadabs (Bruker, 2001)'
_exptl_crystal_colour 'clear colourless'
_exptl_crystal_colour_lustre clear
_exptl_crystal_colour_primary colourless
_exptl_crystal_density_diffrn 1.388
_exptl_crystal_description block
_exptl_crystal_F_000 3152
_exptl_crystal_recrystallization_method 'Slow diffusion of pentane into a solution of compound in chloroform'
_exptl_crystal_size_max 1
_exptl_crystal_size_mid 0.3
_exptl_crystal_size_min 0.3
_refine_diff_density_max 1.087
_refine_diff_density_min -0.331
_refine_diff_density_rms 0.084
_refine_ls_extinction_coef 0.0096(5)
_refine_ls_extinction_expression Fc^*^=kFc[1+0.001xFc^2^\l^3^/sin(2\q)]^-1/4^
_refine_ls_extinction_method 'SHELXL-2018/3 (Sheldrick 2018)'
_refine_ls_goodness_of_fit_ref 1.077
_refine_ls_hydrogen_treatment constr
_refine_ls_matrix_type full
_refine_ls_number_parameters 501
_refine_ls_number_reflns 11064
_refine_ls_number_restraints 0
_refine_ls_restrained_S_all 1.077
_refine_ls_R_factor_all 0.0578
_refine_ls_R_factor_gt 0.0572
_refine_ls_shift/su_max 0.000
_refine_ls_shift/su_mean 0.000
_refine_ls_structure_factor_coef Fsqd
_refine_ls_weighting_details 'w=1/[\s^2^(Fo^2^)+(0.0771P)^2^+4.2185P] where P=(Fo^2^+2Fc^2^)/3'
_refine_ls_weighting_scheme calc
_refine_ls_wR_factor_gt 0.1534
_refine_ls_wR_factor_ref 0.1539
_reflns_Friedel_coverage 0.000
_reflns_number_gt 10851
_reflns_number_total 11064
_reflns_threshold_expression 'I > 2\s(I)'
_cod_data_source_file d5sc08385k2.cif
_cod_data_source_block 1_2_pbca
_cod_depositor_comments 'Adding full bibliography for 1576533--1576537.cif.'
_cod_original_sg_symbol_H-M Pbca
_cod_database_code 1576537
_shelx_shelxl_version_number 2018/3
_shelx_space_group_comment
;
The symmetry employed for this shelxl refinement is uniquely defined
by the following loop, which should always be used as a source of
symmetry information in preference to the above space-group names.
They are only intended as comments.
;
_shelx_estimated_absorpt_t_max 0.970
_shelx_estimated_absorpt_t_min 0.906
_olex2_refinement_description
;
1. Fixed Uiso
 At 1.2 times of:
  All C(H) groups, All C(H,H) groups
 At 1.5 times of:
  All C(H,H,H) groups
2.a Ternary CH refined with riding coordinates:
 C2(H2), C5(H5), C34(H34), C31(H31), C6(H6), C1(H1), C33(H33), C7(H7), C3(H3),
 C14(H14), C11(H11), C10(H10), C32(H32), C13(H13)
2.b Secondary CH2 refined with riding coordinates:
 C35(H35A,H35B), C4(H4A,H4B), C12(H12A,H12B)
2.c Aromatic/amide H refined with riding coordinates:
 C16(H16), C20(H20), C17(H17), C39(H39), C37(H37), C18(H18), C38(H38),
 C41(H41), C40(H40), C19(H19)
2.d Idealised Me refined as rotating group:
 C27(H27A,H27B,H27C), C24(H24A,H24B,H24C), C22(H22A,H22B,H22C), C29(H29A,H29B,
 H29C)
;
_olex2_exptl_crystal_mounting_method 'Mounted on nylon hoop with paratone oil.'
_olex2_submission_special_instructions 'No special instructions were received'

loop_
_space_group_symop_operation_xyz
'x, y, z'
'-x+1/2, -y, z+1/2'
'x+1/2, -y+1/2, -z'
'-x, y+1/2, -z+1/2'
'-x, -y, -z'
'x-1/2, y, -z-1/2'
'-x-1/2, y-1/2, z'
'x, -y-1/2, z-1/2'

loop_
_atom_site_label
_atom_site_type_symbol
_atom_site_fract_x
_atom_site_fract_y
_atom_site_fract_z
_atom_site_U_iso_or_equiv
_atom_site_adp_type
_atom_site_occupancy
_atom_site_site_symmetry_order
_atom_site_calc_flag
_atom_site_refinement_flags_posn
_atom_site_refinement_flags_adp
_atom_site_refinement_flags_occupancy
_atom_site_disorder_assembly
_atom_site_disorder_group
O11 O 0.12970(8) 0.12357(4) 0.19229(3) 0.02179(18) Uani 1 1 d . . . . .
O12 O 0.19784(8) 0.09361(4) 0.26827(3) 0.02198(18) Uani 1 1 d . . . . .
O5 O 0.55818(9) -0.08842(5) 0.00669(4) 0.0282(2) Uani 1 1 d . . . . .
O2 O 0.79853(8) 0.13805(4) 0.04385(4) 0.0259(2) Uani 1 1 d . . . . .
O1 O 0.89305(8) 0.11392(5) 0.11567(4) 0.02528(19) Uani 1 1 d . . . . .
O9 O 0.40869(8) -0.11174(4) 0.23914(4) 0.0275(2) Uani 1 1 d . . . . .
O4 O 0.74387(9) -0.13205(5) 0.08800(4) 0.0286(2) Uani 1 1 d . . . . .
O6 O 0.74101(9) -0.07644(5) -0.00771(4) 0.0336(2) Uani 1 1 d . . . . .
O3 O 0.76401(10) -0.10459(5) 0.16779(4) 0.0310(2) Uani 1 1 d . . . . .
C2 C 0.42668(10) -0.00782(5) 0.17462(4) 0.0175(2) Uani 1 1 d . . . . .
H2 H 0.446630 0.029650 0.192834 0.021 Uiso 1 1 calc R U . . .
O10 O 0.25526(10) -0.14035(5) 0.19670(4) 0.0332(2) Uani 1 1 d . . . . .
C5 C 0.44491(10) -0.03245(5) 0.08642(4) 0.0193(2) Uani 1 1 d . . . . .
H5 H 0.409553 -0.043334 0.053881 0.023 Uiso 1 1 calc R U . . .
C8 C 0.71533(10) -0.02898(5) 0.10862(5) 0.0201(2) Uani 1 1 d . . . . .
O7 O 0.24936(9) -0.10282(5) 0.08292(4) 0.0334(2) Uani 1 1 d . . . . .
C25 C 0.31584(10) -0.03769(5) 0.19366(4) 0.0177(2) Uani 1 1 d . . . . .
C34 C 0.21753(10) 0.08135(5) 0.18067(5) 0.0193(2) Uani 1 1 d . . . . .
H34 H 0.275687 0.098301 0.157838 0.023 Uiso 1 1 calc R U . . .
C31 C 0.16471(10) 0.02357(5) 0.16039(4) 0.0188(2) Uani 1 1 d . . . . .
H31 H 0.102812 0.030313 0.135871 0.023 Uiso 1 1 calc R U . . .
C28 C 0.20148(10) -0.07122(5) 0.11183(5) 0.0209(2) Uani 1 1 d . . . . .
C6 C 0.55130(10) 0.00683(5) 0.08285(4) 0.0190(2) Uani 1 1 d . . . . .
H6 H 0.534057 0.049748 0.076009 0.023 Uiso 1 1 calc R U . . .
C1 C 0.36954(10) 0.00369(5) 0.12253(4) 0.0181(2) Uani 1 1 d . . . . .
H1 H 0.365334 0.047025 0.113777 0.022 Uiso 1 1 calc R U . . .
C35 C 0.12647(10) -0.00712(5) 0.20919(5) 0.0208(2) Uani 1 1 d . . . . .
H35A H 0.069194 0.016246 0.227466 0.025 Uiso 1 1 calc R U . . .
H35B H 0.099876 -0.048507 0.203862 0.025 Uiso 1 1 calc R U . . .
C33 C 0.26675(10) 0.06269(5) 0.23232(4) 0.0194(2) Uani 1 1 d . . . . .
H33 H 0.348351 0.072348 0.235717 0.023 Uiso 1 1 calc R U . . .
O8 O 0.09061(9) -0.07501(5) 0.11807(5) 0.0398(3) Uani 1 1 d . . . . .
C16 C 1.05527(11) 0.21927(6) 0.09437(5) 0.0239(2) Uani 1 1 d . . . . .
H16 H 1.062205 0.200665 0.126021 0.029 Uiso 1 1 calc R U . . .
C30 C 0.25549(9) -0.02167(5) 0.14252(4) 0.0181(2) Uani 1 1 d . . . . .
C9 C 0.66000(10) -0.01534(5) 0.05588(5) 0.0204(2) Uani 1 1 d . . . . .
C15 C 0.97324(11) 0.19954(5) 0.06095(5) 0.0217(2) Uani 1 1 d . . . . .
C4 C 0.48405(10) -0.08532(5) 0.11854(5) 0.0199(2) Uani 1 1 d . . . . .
H4A H 0.543671 -0.109131 0.102254 0.024 Uiso 1 1 calc R U . . .
H4B H 0.421321 -0.111582 0.128789 0.024 Uiso 1 1 calc R U . . .
C7 C 0.60835(10) -0.00327(5) 0.13515(4) 0.0184(2) Uani 1 1 d . . . . .
H7 H 0.622445 0.034430 0.154094 0.022 Uiso 1 1 calc R U . . .
C12 C 0.85690(11) 0.00923(6) 0.05365(5) 0.0243(2) Uani 1 1 d . . . . .
H12A H 0.872867 -0.031493 0.041201 0.029 Uiso 1 1 calc R U . . .
H12B H 0.920081 0.036330 0.045718 0.029 Uiso 1 1 calc R U . . .
C3 C 0.52890(9) -0.04689(5) 0.16172(4) 0.0182(2) Uani 1 1 d . . . . .
H3 H 0.562385 -0.069484 0.190196 0.022 Uiso 1 1 calc R U . . .
C14 C 0.73275(11) 0.09146(6) 0.06608(5) 0.0226(2) Uani 1 1 d . . . . .
H14 H 0.652941 0.103698 0.071480 0.027 Uiso 1 1 calc R U . . .
B1 B 0.12044(12) 0.12722(6) 0.24276(5) 0.0207(2) Uani 1 1 d . . . . .
C23 C 0.64519(11) -0.06430(6) 0.01689(5) 0.0235(2) Uani 1 1 d . . . . .
C11 C 0.74250(10) 0.03349(6) 0.03561(5) 0.0218(2) Uani 1 1 d . . . . .
H11 H 0.738010 0.039625 -0.001227 0.026 Uiso 1 1 calc R U . . .
C26 C 0.32174(11) -0.10247(5) 0.20897(5) 0.0219(2) Uani 1 1 d . . . . .
C10 C 0.82506(10) 0.01020(6) 0.10912(5) 0.0220(2) Uani 1 1 d . . . . .
H10 H 0.885129 -0.004530 0.132058 0.026 Uiso 1 1 calc R U . . .
C32 C 0.24326(10) -0.00442(5) 0.23391(4) 0.0193(2) Uani 1 1 d . . . . .
H32 H 0.246713 -0.022429 0.267956 0.023 Uiso 1 1 calc R U . . .
C36 C 0.02776(11) 0.16431(5) 0.26907(5) 0.0230(2) Uani 1 1 d . . . . .
C13 C 0.79417(11) 0.07630(6) 0.11597(5) 0.0222(2) Uani 1 1 d . . . . .
H13 H 0.745735 0.083220 0.145836 0.027 Uiso 1 1 calc R U . . .
C21 C 0.74376(10) -0.09196(6) 0.12514(5) 0.0232(2) Uani 1 1 d . . . . .
C20 C 0.96525(13) 0.22767(6) 0.01438(5) 0.0270(3) Uani 1 1 d . . . . .
H20 H 0.908667 0.215417 -0.008366 0.032 Uiso 1 1 calc R U . . .
C17 C 1.12638(12) 0.26567(6) 0.08169(5) 0.0263(2) Uani 1 1 d . . . . .
H17 H 1.180856 0.279204 0.104938 0.032 Uiso 1 1 calc R U . . .
C39 C -0.14384(15) 0.22931(7) 0.31504(7) 0.0398(4) Uani 1 1 d . . . . .
H39 H -0.201761 0.251771 0.330550 0.048 Uiso 1 1 calc R U . . .
C37 C -0.06174(12) 0.18750(6) 0.24132(6) 0.0275(3) Uani 1 1 d . . . . .
H37 H -0.064104 0.181027 0.206367 0.033 Uiso 1 1 calc R U . . .
C18 C 1.11868(13) 0.29277(6) 0.03496(5) 0.0286(3) Uani 1 1 d . . . . .
H18 H 1.167884 0.324520 0.026362 0.034 Uiso 1 1 calc R U . . .
C38 C -0.14667(13) 0.21963(7) 0.26391(7) 0.0360(3) Uani 1 1 d . . . . .
H38 H -0.206800 0.235068 0.244557 0.043 Uiso 1 1 calc R U . . .
B2 B 0.88845(12) 0.14947(7) 0.07420(6) 0.0235(3) Uani 1 1 d . . . . .
C27 C 0.42313(16) -0.17249(7) 0.25620(7) 0.0397(4) Uani 1 1 d . . . . .
H27A H 0.428827 -0.199222 0.227416 0.060 Uiso 1 1 calc R U . . .
H27B H 0.358503 -0.184093 0.276609 0.060 Uiso 1 1 calc R U . . .
H27C H 0.491830 -0.175324 0.276139 0.060 Uiso 1 1 calc R U . . .
C41 C 0.02890(14) 0.17387(6) 0.32047(6) 0.0318(3) Uani 1 1 d . . . . .
H41 H 0.088700 0.158094 0.339833 0.038 Uiso 1 1 calc R U . . .
C40 C -0.05590(16) 0.20606(7) 0.34381(6) 0.0373(4) Uani 1 1 d . . . . .
H40 H -0.054270 0.212224 0.378812 0.045 Uiso 1 1 calc R U . . .
C19 C 1.03834(14) 0.27294(7) 0.00101(6) 0.0320(3) Uani 1 1 d . . . . .
H19 H 1.033798 0.290437 -0.031161 0.038 Uiso 1 1 calc R U . . .
C24 C 0.73852(15) -0.12909(8) -0.03862(7) 0.0386(3) Uani 1 1 d . . . . .
H24A H 0.673994 -0.127017 -0.061202 0.058 Uiso 1 1 calc R U . . .
H24B H 0.731954 -0.164633 -0.017535 0.058 Uiso 1 1 calc R U . . .
H24C H 0.807909 -0.131397 -0.058135 0.058 Uiso 1 1 calc R U . . .
C22 C 0.75706(15) -0.19370(7) 0.10309(8) 0.0385(3) Uani 1 1 d . . . . .
H22A H 0.760832 -0.219177 0.073468 0.058 Uiso 1 1 calc R U . . .
H22B H 0.692870 -0.205649 0.123630 0.058 Uiso 1 1 calc R U . . .
H22C H 0.826415 -0.197999 0.122396 0.058 Uiso 1 1 calc R U . . .
C29 C 0.03944(14) -0.12309(8) 0.09049(10) 0.0506(5) Uani 1 1 d . . . . .
H29A H 0.054694 -0.117872 0.054890 0.076 Uiso 1 1 calc R U . . .
H29B H -0.041840 -0.122811 0.096138 0.076 Uiso 1 1 calc R U . . .
H29C H 0.070688 -0.161268 0.101707 0.076 Uiso 1 1 calc R U . . .

loop_
_atom_site_aniso_label
_atom_site_aniso_U_11
_atom_site_aniso_U_22
_atom_site_aniso_U_33
_atom_site_aniso_U_23
_atom_site_aniso_U_13
_atom_site_aniso_U_12
O11 0.0221(4) 0.0176(4) 0.0257(4) 0.0001(3) 0.0006(3) 0.0053(3)
O12 0.0232(4) 0.0197(4) 0.0231(4) -0.0023(3) 0.0019(3) 0.0058(3)
O5 0.0250(5) 0.0309(5) 0.0287(5) -0.0065(4) 0.0006(4) -0.0032(4)
O2 0.0217(4) 0.0260(4) 0.0301(5) 0.0064(4) -0.0033(3) -0.0051(3)
O1 0.0214(4) 0.0285(5) 0.0260(4) 0.0032(3) -0.0022(3) -0.0081(3)
O9 0.0218(5) 0.0230(4) 0.0377(5) 0.0102(4) 0.0023(4) 0.0054(3)
O4 0.0264(5) 0.0228(4) 0.0367(5) -0.0045(4) -0.0035(4) 0.0037(3)
O6 0.0245(5) 0.0402(6) 0.0360(5) -0.0146(4) 0.0062(4) 0.0007(4)
O3 0.0337(5) 0.0291(5) 0.0302(5) 0.0038(4) 0.0001(4) 0.0091(4)
C2 0.0145(5) 0.0166(5) 0.0215(5) 0.0002(4) 0.0003(4) 0.0002(3)
O10 0.0403(6) 0.0188(4) 0.0406(6) 0.0004(4) -0.0011(4) -0.0067(4)
C5 0.0143(5) 0.0215(5) 0.0222(5) -0.0012(4) 0.0007(4) -0.0001(4)
C8 0.0146(5) 0.0217(5) 0.0240(5) 0.0009(4) 0.0001(4) 0.0009(4)
O7 0.0222(5) 0.0370(6) 0.0409(6) -0.0194(5) 0.0055(4) -0.0055(4)
C25 0.0144(5) 0.0154(4) 0.0235(5) 0.0003(4) 0.0014(4) 0.0006(3)
C34 0.0182(5) 0.0156(5) 0.0239(5) -0.0006(4) 0.0012(4) 0.0023(4)
C31 0.0155(5) 0.0173(5) 0.0237(5) -0.0021(4) 0.0004(4) 0.0016(4)
C28 0.0156(5) 0.0201(5) 0.0270(5) -0.0025(4) -0.0007(4) -0.0003(4)
C6 0.0141(5) 0.0209(5) 0.0221(5) 0.0001(4) -0.0002(4) -0.0003(4)
C1 0.0137(5) 0.0185(5) 0.0222(5) -0.0001(4) -0.0001(4) -0.0003(3)
C35 0.0160(5) 0.0184(5) 0.0279(6) -0.0005(4) 0.0037(4) 0.0004(4)
C33 0.0188(5) 0.0174(5) 0.0220(5) -0.0020(4) 0.0011(4) 0.0023(4)
O8 0.0147(5) 0.0352(6) 0.0694(8) -0.0274(5) 0.0030(5) -0.0033(4)
C16 0.0227(6) 0.0252(6) 0.0238(5) 0.0021(4) 0.0004(4) -0.0011(4)
C30 0.0138(5) 0.0170(5) 0.0235(5) -0.0020(4) 0.0006(4) 0.0002(3)
C9 0.0160(5) 0.0223(5) 0.0230(5) -0.0010(4) 0.0007(4) 0.0001(4)
C15 0.0203(5) 0.0201(5) 0.0246(5) 0.0003(4) 0.0018(4) -0.0008(4)
C4 0.0158(5) 0.0177(5) 0.0261(5) -0.0028(4) 0.0012(4) 0.0001(4)
C7 0.0138(5) 0.0190(5) 0.0224(5) -0.0001(4) -0.0003(4) 0.0003(3)
C12 0.0165(5) 0.0298(6) 0.0267(6) 0.0006(5) 0.0014(4) -0.0001(4)
C3 0.0137(5) 0.0178(5) 0.0231(5) -0.0004(4) 0.0007(4) 0.0006(3)
C14 0.0176(5) 0.0243(5) 0.0259(5) 0.0028(4) -0.0004(4) -0.0025(4)
B1 0.0205(6) 0.0151(5) 0.0266(6) -0.0002(4) 0.0023(5) 0.0018(4)
C23 0.0219(6) 0.0242(5) 0.0243(5) -0.0007(4) 0.0020(4) 0.0015(4)
C11 0.0165(5) 0.0257(6) 0.0232(5) 0.0014(4) 0.0006(4) -0.0016(4)
C26 0.0214(6) 0.0163(5) 0.0280(6) 0.0008(4) 0.0054(4) 0.0024(4)
C10 0.0155(5) 0.0250(5) 0.0255(5) 0.0024(4) 0.0000(4) -0.0006(4)
C32 0.0176(5) 0.0174(5) 0.0228(5) 0.0006(4) 0.0024(4) 0.0023(4)
C36 0.0217(6) 0.0149(5) 0.0324(6) 0.0003(4) 0.0058(4) 0.0021(4)
C13 0.0180(5) 0.0244(5) 0.0242(5) 0.0008(4) -0.0003(4) -0.0048(4)
C21 0.0144(5) 0.0246(6) 0.0305(6) -0.0005(4) 0.0016(4) 0.0031(4)
C20 0.0307(7) 0.0257(6) 0.0246(6) 0.0006(5) -0.0008(5) -0.0039(5)
C17 0.0281(6) 0.0231(6) 0.0279(6) -0.0015(4) -0.0036(5) -0.0032(4)
C39 0.0369(8) 0.0229(6) 0.0595(10) 0.0032(6) 0.0253(7) 0.0082(5)
C37 0.0222(6) 0.0194(5) 0.0409(7) 0.0024(5) 0.0037(5) 0.0013(4)
C18 0.0358(7) 0.0223(6) 0.0278(6) 0.0003(5) 0.0026(5) -0.0088(5)
C38 0.0200(6) 0.0250(6) 0.0631(10) 0.0100(6) 0.0081(6) 0.0042(5)
B2 0.0203(6) 0.0239(6) 0.0262(6) 0.0003(5) 0.0006(5) -0.0022(5)
C27 0.0436(9) 0.0259(7) 0.0496(9) 0.0143(6) 0.0085(7) 0.0156(6)
C41 0.0373(8) 0.0248(6) 0.0335(7) -0.0007(5) 0.0081(6) 0.0079(5)
C40 0.0468(9) 0.0262(6) 0.0390(8) -0.0011(6) 0.0187(7) 0.0082(6)
C19 0.0390(8) 0.0294(6) 0.0278(6) 0.0078(5) 0.0005(5) -0.0071(5)
C24 0.0394(8) 0.0376(8) 0.0387(8) -0.0136(6) 0.0042(6) 0.0075(6)
C22 0.0378(8) 0.0222(6) 0.0556(10) -0.0034(6) -0.0059(7) 0.0040(5)
C29 0.0190(7) 0.0387(8) 0.0940(16) -0.0361(10) -0.0037(8) -0.0035(6)

loop_
_atom_type_symbol
_atom_type_description
_atom_type_scat_dispersion_real
_atom_type_scat_dispersion_imag
_atom_type_scat_source
C C 0.0033 0.0016 'International Tables Vol C Tables 4.2.6.8 and 6.1.1.4'
H H 0.0000 0.0000 'International Tables Vol C Tables 4.2.6.8 and 6.1.1.4'
B B 0.0013 0.0007 'International Tables Vol C Tables 4.2.6.8 and 6.1.1.4'
O O 0.0106 0.0060 'International Tables Vol C Tables 4.2.6.8 and 6.1.1.4'

loop_
_citation_id
_citation_doi
_citation_year
1 10.26434/chemrxiv-2025-h0j4z 2025

loop_
_geom_angle_atom_site_label_1
_geom_angle_atom_site_label_2
_geom_angle_atom_site_label_3
_geom_angle
_geom_angle_site_symmetry_1
_geom_angle_site_symmetry_3
_geom_angle_publ_flag
B1 O11 C34 108.23(10) . . ?
B1 O12 C33 108.13(10) . . ?
B2 O2 C14 108.38(10) . . ?
B2 O1 C13 108.07(10) . . ?
C26 O9 C27 115.60(12) . . ?
C21 O4 C22 115.49(12) . . ?
C23 O6 C24 115.46(12) . . ?
C25 C2 H2 113.5 . . ?
C25 C2 C1 89.74(8) . . ?
C1 C2 H2 113.5 . . ?
C3 C2 H2 113.5 . . ?
C3 C2 C25 119.85(9) . . ?
C3 C2 C1 103.58(9) . . ?
C6 C5 H5 115.5 . . ?
C6 C5 C1 102.51(9) . . ?
C1 C5 H5 115.5 . . ?
C4 C5 H5 115.5 . . ?
C4 C5 C6 102.98(9) . . ?
C4 C5 C1 103.12(9) . . ?
C7 C8 C9 89.83(9) . . ?
C7 C8 C10 117.75(10) . . ?
C10 C8 C9 104.15(9) . . ?
C21 C8 C9 122.09(10) . . ?
C21 C8 C7 112.93(10) . . ?
C21 C8 C10 109.30(10) . . ?
C2 C25 C30 90.16(8) . . ?
C2 C25 C32 119.06(9) . . ?
C26 C25 C2 117.40(9) . . ?
C26 C25 C30 118.21(10) . . ?
C26 C25 C32 107.11(9) . . ?
C32 C25 C30 103.77(9) . . ?
O11 C34 H34 112.7 . . ?
O11 C34 C31 109.33(10) . . ?
O11 C34 C33 104.79(9) . . ?
C31 C34 H34 112.7 . . ?
C31 C34 C33 104.03(9) . . ?
C33 C34 H34 112.7 . . ?
C34 C31 H31 114.0 . . ?
C34 C31 C35 101.20(9) . . ?
C34 C31 C30 111.86(9) . . ?
C35 C31 H31 114.0 . . ?
C35 C31 C30 100.15(9) . . ?
C30 C31 H31 114.0 . . ?
O7 C28 O8 121.08(12) . . ?
O7 C28 C30 125.49(11) . . ?
O8 C28 C30 113.34(10) . . ?
C5 C6 H6 113.0 . . ?
C5 C6 C9 121.78(10) . . ?
C5 C6 C7 102.51(9) . . ?
C9 C6 H6 113.0 . . ?
C9 C6 C7 90.57(9) . . ?
C7 C6 H6 113.0 . . ?
C2 C1 H1 112.9 . . ?
C5 C1 C2 102.68(9) . . ?
C5 C1 H1 112.9 . . ?
C5 C1 C30 121.82(10) . . ?
C30 C1 C2 90.64(8) . . ?
C30 C1 H1 112.9 . . ?
C31 C35 H35A 112.8 . . ?
C31 C35 H35B 112.8 . . ?
H35A C35 H35B 110.3 . . ?
C32 C35 C31 94.66(9) . . ?
C32 C35 H35A 112.8 . . ?
C32 C35 H35B 112.8 . . ?
O12 C33 C34 104.57(9) . . ?
O12 C33 H33 112.8 . . ?
O12 C33 C32 110.41(10) . . ?
C34 C33 H33 112.8 . . ?
C32 C33 C34 102.65(9) . . ?
C32 C33 H33 112.8 . . ?
C28 O8 C29 113.67(12) . . ?
C15 C16 H16 119.8 . . ?
C17 C16 H16 119.8 . . ?
C17 C16 C15 120.48(12) . . ?
C31 C30 C25 101.21(9) . . ?
C31 C30 C1 118.13(9) . . ?
C28 C30 C25 119.54(10) . . ?
C28 C30 C31 110.30(9) . . ?
C28 C30 C1 116.40(10) . . ?
C1 C30 C25 89.17(8) . . ?
C6 C9 C8 89.53(9) . . ?
C6 C9 C11 117.26(10) . . ?
C23 C9 C8 121.33(10) . . ?
C23 C9 C6 116.73(10) . . ?
C23 C9 C11 109.62(10) . . ?
C11 C9 C8 100.55(9) . . ?
C16 C15 C20 118.52(12) . . ?
C16 C15 B2 122.44(11) . . ?
C20 C15 B2 119.00(12) . . ?
C5 C4 H4A 112.6 . . ?
C5 C4 H4B 112.6 . . ?
C5 C4 C3 95.57(9) . . ?
H4A C4 H4B 110.1 . . ?
C3 C4 H4A 112.6 . . ?
C3 C4 H4B 112.6 . . ?
C8 C7 C6 89.91(9) . . ?
C8 C7 H7 113.9 . . ?
C6 C7 H7 113.9 . . ?
C3 C7 C8 118.54(10) . . ?
C3 C7 C6 103.85(9) . . ?
C3 C7 H7 113.9 . . ?
H12A C12 H12B 110.3 . . ?
C11 C12 H12A 112.8 . . ?
C11 C12 H12B 112.8 . . ?
C10 C12 H12A 112.8 . . ?
C10 C12 H12B 112.8 . . ?
C10 C12 C11 94.66(10) . . ?
C2 C3 C4 102.29(9) . . ?
C2 C3 H3 115.5 . . ?
C4 C3 H3 115.5 . . ?
C7 C3 C2 103.32(9) . . ?
C7 C3 C4 102.69(9) . . ?
C7 C3 H3 115.5 . . ?
O2 C14 H14 112.3 . . ?
O2 C14 C11 110.56(10) . . ?
O2 C14 C13 105.00(10) . . ?
C11 C14 H14 112.3 . . ?
C11 C14 C13 103.70(10) . . ?
C13 C14 H14 112.3 . . ?
O11 B1 O12 114.14(11) . . ?
O11 B1 C36 122.87(11) . . ?
O12 B1 C36 122.96(12) . . ?
O5 C23 O6 121.95(12) . . ?
O5 C23 C9 125.42(12) . . ?
O6 C23 C9 112.55(11) . . ?
C9 C11 H11 113.9 . . ?
C12 C11 C9 101.47(10) . . ?
C12 C11 H11 113.9 . . ?
C14 C11 C9 110.90(10) . . ?
C14 C11 C12 101.34(10) . . ?
C14 C11 H11 113.9 . . ?
O9 C26 C25 110.59(11) . . ?
O10 C26 O9 124.55(12) . . ?
O10 C26 C25 124.83(12) . . ?
C8 C10 H10 114.6 . . ?
C12 C10 C8 100.88(10) . . ?
C12 C10 H10 114.6 . . ?
C13 C10 C8 109.83(10) . . ?
C13 C10 C12 100.86(10) . . ?
C13 C10 H10 114.6 . . ?
C25 C32 H32 114.5 . . ?
C35 C32 C25 100.47(9) . . ?
C35 C32 H32 114.5 . . ?
C33 C32 C25 110.25(9) . . ?
C33 C32 C35 101.04(9) . . ?
C33 C32 H32 114.5 . . ?
C37 C36 B1 119.86(12) . . ?
C41 C36 B1 121.67(12) . . ?
C41 C36 C37 118.44(12) . . ?
O1 C13 C14 104.45(10) . . ?
O1 C13 C10 111.42(10) . . ?
O1 C13 H13 112.5 . . ?
C14 C13 H13 112.5 . . ?
C10 C13 C14 102.64(10) . . ?
C10 C13 H13 112.5 . . ?
O4 C21 C8 113.89(11) . . ?
O3 C21 O4 123.33(13) . . ?
O3 C21 C8 122.78(12) . . ?
C15 C20 H20 119.4 . . ?
C19 C20 C15 121.15(13) . . ?
C19 C20 H20 119.4 . . ?
C16 C17 H17 119.8 . . ?
C16 C17 C18 120.49(12) . . ?
C18 C17 H17 119.8 . . ?
C38 C39 H39 119.9 . . ?
C38 C39 C40 120.29(13) . . ?
C40 C39 H39 119.9 . . ?
C36 C37 H37 119.4 . . ?
C38 C37 C36 121.13(15) . . ?
C38 C37 H37 119.4 . . ?
C17 C18 H18 120.2 . . ?
C19 C18 C17 119.60(12) . . ?
C19 C18 H18 120.2 . . ?
C39 C38 H38 120.1 . . ?
C37 C38 C39 119.80(15) . . ?
C37 C38 H38 120.1 . . ?
O2 B2 O1 113.96(12) . . ?
O2 B2 C15 120.52(12) . . ?
O1 B2 C15 125.51(12) . . ?
O9 C27 H27A 109.5 . . ?
O9 C27 H27B 109.5 . . ?
O9 C27 H27C 109.5 . . ?
H27A C27 H27B 109.5 . . ?
H27A C27 H27C 109.5 . . ?
H27B C27 H27C 109.5 . . ?
C36 C41 H41 119.4 . . ?
C40 C41 C36 121.19(15) . . ?
C40 C41 H41 119.4 . . ?
C39 C40 H40 120.4 . . ?
C41 C40 C39 119.16(16) . . ?
C41 C40 H40 120.4 . . ?
C20 C19 C18 119.71(13) . . ?
C20 C19 H19 120.1 . . ?
C18 C19 H19 120.1 . . ?
O6 C24 H24A 109.5 . . ?
O6 C24 H24B 109.5 . . ?
O6 C24 H24C 109.5 . . ?
H24A C24 H24B 109.5 . . ?
H24A C24 H24C 109.5 . . ?
H24B C24 H24C 109.5 . . ?
O4 C22 H22A 109.5 . . ?
O4 C22 H22B 109.5 . . ?
O4 C22 H22C 109.5 . . ?
H22A C22 H22B 109.5 . . ?
H22A C22 H22C 109.5 . . ?
H22B C22 H22C 109.5 . . ?
O8 C29 H29A 109.5 . . ?
O8 C29 H29B 109.5 . . ?
O8 C29 H29C 109.5 . . ?
H29A C29 H29B 109.5 . . ?
H29A C29 H29C 109.5 . . ?
H29B C29 H29C 109.5 . . ?

loop_
_geom_bond_atom_site_label_1
_geom_bond_atom_site_label_2
_geom_bond_distance
_geom_bond_site_symmetry_2
_geom_bond_publ_flag
O11 C34 1.4443(14) . ?
O11 B1 1.3620(17) . ?
O12 C33 1.4440(14) . ?
O12 B1 1.3732(16) . ?
O5 C23 1.2004(17) . ?
O2 C14 1.4350(15) . ?
O2 B2 1.3699(17) . ?
O1 C13 1.4483(15) . ?
O1 B2 1.3700(17) . ?
O9 C26 1.3312(17) . ?
O9 C27 1.4459(17) . ?
O4 C21 1.3418(17) . ?
O4 C22 1.4476(19) . ?
O6 C23 1.3465(16) . ?
O6 C24 1.4423(19) . ?
O3 C21 1.2037(17) . ?
C2 H2 1.0000 . ?
C2 C25 1.5659(16) . ?
C2 C1 1.5765(17) . ?
C2 C3 1.5390(16) . ?
O10 C26 1.2064(17) . ?
C5 H5 1.0000 . ?
C5 C6 1.5457(17) . ?
C5 C1 1.5497(16) . ?
C5 C4 1.5373(17) . ?
C8 C9 1.5915(17) . ?
C8 C7 1.5695(17) . ?
C8 C10 1.5744(18) . ?
C8 C21 1.5170(18) . ?
O7 C28 1.1953(16) . ?
C25 C30 1.5909(17) . ?
C25 C26 1.5098(16) . ?
C25 C32 1.5718(16) . ?
C34 H34 1.0000 . ?
C34 C31 1.5386(16) . ?
C34 C33 1.5625(17) . ?
C31 H31 1.0000 . ?
C31 C35 1.5481(17) . ?
C31 C30 1.5577(16) . ?
C28 O8 1.3340(16) . ?
C28 C30 1.5246(16) . ?
C6 H6 1.0000 . ?
C6 C9 1.5645(17) . ?
C6 C7 1.5763(17) . ?
C1 H1 1.0000 . ?
C1 C30 1.5672(16) . ?
C35 H35A 0.9900 . ?
C35 H35B 0.9900 . ?
C35 C32 1.5426(18) . ?
C33 H33 1.0000 . ?
C33 C32 1.5295(17) . ?
O8 C29 1.4421(18) . ?
C16 H16 0.9500 . ?
C16 C15 1.3983(18) . ?
C16 C17 1.3834(19) . ?
C9 C23 1.5263(18) . ?
C9 C11 1.5677(17) . ?
C15 C20 1.4032(18) . ?
C15 B2 1.5507(19) . ?
C4 H4A 0.9900 . ?
C4 H4B 0.9900 . ?
C4 C3 1.5396(17) . ?
C7 H7 1.0000 . ?
C7 C3 1.5359(16) . ?
C12 H12A 0.9900 . ?
C12 H12B 0.9900 . ?
C12 C11 1.5449(18) . ?
C12 C10 1.5370(18) . ?
C3 H3 1.0000 . ?
C14 H14 1.0000 . ?
C14 C11 1.5391(18) . ?
C14 C13 1.5635(18) . ?
B1 C36 1.5518(18) . ?
C11 H11 1.0000 . ?
C10 H10 1.0000 . ?
C10 C13 1.5367(18) . ?
C32 H32 1.0000 . ?
C36 C37 1.4006(19) . ?
C36 C41 1.397(2) . ?
C13 H13 1.0000 . ?
C20 H20 0.9500 . ?
C20 C19 1.384(2) . ?
C17 H17 0.9500 . ?
C17 C18 1.3969(19) . ?
C39 H39 0.9500 . ?
C39 C38 1.390(3) . ?
C39 C40 1.402(3) . ?
C37 H37 0.9500 . ?
C37 C38 1.382(2) . ?
C18 H18 0.9500 . ?
C18 C19 1.394(2) . ?
C38 H38 0.9500 . ?
C27 H27A 0.9800 . ?
C27 H27B 0.9800 . ?
C27 H27C 0.9800 . ?
C41 H41 0.9500 . ?
C41 C40 1.390(2) . ?
C40 H40 0.9500 . ?
C19 H19 0.9500 . ?
C24 H24A 0.9800 . ?
C24 H24B 0.9800 . ?
C24 H24C 0.9800 . ?
C22 H22A 0.9800 . ?
C22 H22B 0.9800 . ?
C22 H22C 0.9800 . ?
C29 H29A 0.9800 . ?
C29 H29B 0.9800 . ?
C29 H29C 0.9800 . ?

loop_
_geom_torsion_atom_site_label_1
_geom_torsion_atom_site_label_2
_geom_torsion_atom_site_label_3
_geom_torsion_atom_site_label_4
_geom_torsion
_geom_torsion_site_symmetry_1
_geom_torsion_site_symmetry_2
_geom_torsion_site_symmetry_3
_geom_torsion_site_symmetry_4
_geom_torsion_publ_flag
O11 C34 C31 C35 -79.45(11) . . . . ?
O11 C34 C31 C30 174.71(9) . . . . ?
O11 C34 C33 O12 3.10(11) . . . . ?
O11 C34 C33 C32 118.42(10) . . . . ?
O11 B1 C36 C37 10.78(19) . . . . ?
O11 B1 C36 C41 -171.27(13) . . . . ?
O12 C33 C32 C25 178.35(9) . . . . ?
O12 C33 C32 C35 72.73(11) . . . . ?
O12 B1 C36 C37 -166.93(12) . . . . ?
O12 B1 C36 C41 11.0(2) . . . . ?
O2 C14 C11 C9 -173.25(10) . . . . ?
O2 C14 C11 C12 79.67(12) . . . . ?
O2 C14 C13 O1 -3.09(13) . . . . ?
O2 C14 C13 C10 -119.46(11) . . . . ?
C2 C25 C30 C31 -114.55(9) . . . . ?
C2 C25 C30 C28 124.19(10) . . . . ?
C2 C25 C30 C1 4.00(8) . . . . ?
C2 C25 C26 O9 48.32(14) . . . . ?
C2 C25 C26 O10 -133.53(13) . . . . ?
C2 C25 C32 C35 129.65(10) . . . . ?
C2 C25 C32 C33 23.64(14) . . . . ?
C2 C1 C30 C25 -3.97(8) . . . . ?
C2 C1 C30 C31 98.31(11) . . . . ?
C2 C1 C30 C28 -126.88(10) . . . . ?
C5 C6 C9 C8 -102.18(11) . . . . ?
C5 C6 C9 C23 23.14(16) . . . . ?
C5 C6 C9 C11 156.17(11) . . . . ?
C5 C6 C7 C8 119.81(9) . . . . ?
C5 C6 C7 C3 0.37(11) . . . . ?
C5 C1 C30 C25 101.42(11) . . . . ?
C5 C1 C30 C31 -156.30(10) . . . . ?
C5 C1 C30 C28 -21.49(15) . . . . ?
C5 C4 C3 C2 53.95(10) . . . . ?
C5 C4 C3 C7 -52.95(10) . . . . ?
C8 C9 C23 O5 104.37(16) . . . . ?
C8 C9 C23 O6 -78.83(15) . . . . ?
C8 C9 C11 C12 39.05(11) . . . . ?
C8 C9 C11 C14 -67.94(12) . . . . ?
C8 C7 C3 C2 -170.53(10) . . . . ?
C8 C7 C3 C4 -64.41(12) . . . . ?
C8 C10 C13 O1 -178.91(10) . . . . ?
C8 C10 C13 C14 -67.65(12) . . . . ?
O7 C28 O8 C29 5.1(2) . . . . ?
O7 C28 C30 C25 -83.94(17) . . . . ?
O7 C28 C30 C31 159.44(14) . . . . ?
O7 C28 C30 C1 21.29(19) . . . . ?
C25 C2 C1 C5 -118.85(9) . . . . ?
C25 C2 C1 C30 4.04(8) . . . . ?
C25 C2 C3 C4 62.49(13) . . . . ?
C25 C2 C3 C7 168.91(10) . . . . ?
C34 O11 B1 O12 3.17(14) . . . . ?
C34 O11 B1 C36 -174.72(11) . . . . ?
C34 C31 C35 C32 -54.35(10) . . . . ?
C34 C31 C30 C25 65.82(11) . . . . ?
C34 C31 C30 C28 -166.65(10) . . . . ?
C34 C31 C30 C1 -29.31(14) . . . . ?
C34 C33 C32 C25 67.34(11) . . . . ?
C34 C33 C32 C35 -38.28(11) . . . . ?
C31 C34 C33 O12 -111.66(10) . . . . ?
C31 C34 C33 C32 3.66(11) . . . . ?
C31 C35 C32 C25 -56.01(10) . . . . ?
C31 C35 C32 C33 57.24(10) . . . . ?
C6 C5 C1 C2 -74.57(10) . . . . ?
C6 C5 C1 C30 -173.38(10) . . . . ?
C6 C5 C4 C3 53.43(10) . . . . ?
C6 C9 C23 O5 -2.84(19) . . . . ?
C6 C9 C23 O6 173.95(11) . . . . ?
C6 C9 C11 C12 134.02(11) . . . . ?
C6 C9 C11 C14 27.04(14) . . . . ?
C6 C7 C3 C2 -72.93(10) . . . . ?
C6 C7 C3 C4 33.18(11) . . . . ?
C1 C2 C25 C30 -3.98(8) . . . . ?
C1 C2 C25 C26 118.29(11) . . . . ?
C1 C2 C25 C32 -109.87(11) . . . . ?
C1 C2 C3 C4 -35.17(11) . . . . ?
C1 C2 C3 C7 71.25(10) . . . . ?
C1 C5 C6 C9 171.54(10) . . . . ?
C1 C5 C6 C7 72.94(10) . . . . ?
C1 C5 C4 C3 -52.94(10) . . . . ?
C35 C31 C30 C25 -40.71(10) . . . . ?
C35 C31 C30 C28 86.82(11) . . . . ?
C35 C31 C30 C1 -135.84(10) . . . . ?
C33 O12 B1 O11 -1.02(14) . . . . ?
C33 O12 B1 C36 176.87(11) . . . . ?
C33 C34 C31 C35 32.06(11) . . . . ?
C33 C34 C31 C30 -73.79(11) . . . . ?
O8 C28 C30 C25 99.32(14) . . . . ?
O8 C28 C30 C31 -17.29(15) . . . . ?
O8 C28 C30 C1 -155.45(12) . . . . ?
C16 C15 C20 C19 1.6(2) . . . . ?
C16 C15 B2 O2 169.43(13) . . . . ?
C16 C15 B2 O1 -9.6(2) . . . . ?
C16 C17 C18 C19 0.2(2) . . . . ?
C30 C25 C26 O9 154.68(10) . . . . ?
C30 C25 C26 O10 -27.17(18) . . . . ?
C30 C25 C32 C35 31.63(10) . . . . ?
C30 C25 C32 C33 -74.38(11) . . . . ?
C30 C31 C35 C32 60.55(10) . . . . ?
C30 C28 O8 C29 -177.97(15) . . . . ?
C9 C8 C7 C6 2.94(9) . . . . ?
C9 C8 C7 C3 108.70(11) . . . . ?
C9 C8 C10 C12 -32.47(12) . . . . ?
C9 C8 C10 C13 73.39(12) . . . . ?
C9 C8 C21 O4 15.21(16) . . . . ?
C9 C8 C21 O3 -164.59(12) . . . . ?
C9 C6 C7 C8 -2.99(9) . . . . ?
C9 C6 C7 C3 -122.43(9) . . . . ?
C15 C16 C17 C18 -1.2(2) . . . . ?
C15 C20 C19 C18 -2.6(2) . . . . ?
C4 C5 C6 C9 64.70(13) . . . . ?
C4 C5 C6 C7 -33.90(11) . . . . ?
C4 C5 C1 C2 32.17(11) . . . . ?
C4 C5 C1 C30 -66.65(13) . . . . ?
C7 C8 C9 C6 -2.96(9) . . . . ?
C7 C8 C9 C23 -124.40(11) . . . . ?
C7 C8 C9 C11 114.72(9) . . . . ?
C7 C8 C10 C12 -129.90(11) . . . . ?
C7 C8 C10 C13 -24.04(14) . . . . ?
C7 C8 C21 O4 120.38(12) . . . . ?
C7 C8 C21 O3 -59.43(17) . . . . ?
C7 C6 C9 C8 2.95(9) . . . . ?
C7 C6 C9 C23 128.27(11) . . . . ?
C7 C6 C9 C11 -98.70(11) . . . . ?
C12 C10 C13 O1 -73.04(12) . . . . ?
C12 C10 C13 C14 38.22(11) . . . . ?
C3 C2 C25 C30 -109.53(11) . . . . ?
C3 C2 C25 C26 12.73(16) . . . . ?
C3 C2 C25 C32 144.58(11) . . . . ?
C3 C2 C1 C5 1.88(11) . . . . ?
C3 C2 C1 C30 124.76(9) . . . . ?
C14 O2 B2 O1 1.25(16) . . . . ?
C14 O2 B2 C15 -177.85(12) . . . . ?
B1 O11 C34 C31 107.26(11) . . . . ?
B1 O11 C34 C33 -3.74(12) . . . . ?
B1 O12 C33 C34 -1.38(12) . . . . ?
B1 O12 C33 C32 -111.14(11) . . . . ?
B1 C36 C37 C38 178.64(12) . . . . ?
B1 C36 C41 C40 -178.56(14) . . . . ?
C23 C9 C11 C12 -89.85(11) . . . . ?
C23 C9 C11 C14 163.16(10) . . . . ?
C11 C9 C23 O5 -139.23(14) . . . . ?
C11 C9 C23 O6 37.57(15) . . . . ?
C11 C12 C10 C8 55.50(11) . . . . ?
C11 C12 C10 C13 -57.37(11) . . . . ?
C11 C14 C13 O1 112.99(11) . . . . ?
C11 C14 C13 C10 -3.38(12) . . . . ?
C26 C25 C30 C31 123.87(10) . . . . ?
C26 C25 C30 C28 2.61(15) . . . . ?
C26 C25 C30 C1 -117.58(10) . . . . ?
C26 C25 C32 C35 -94.14(11) . . . . ?
C26 C25 C32 C33 159.85(10) . . . . ?
C10 C8 C9 C6 -121.61(10) . . . . ?
C10 C8 C9 C23 116.95(12) . . . . ?
C10 C8 C9 C11 -3.93(11) . . . . ?
C10 C8 C7 C6 108.88(11) . . . . ?
C10 C8 C7 C3 -145.36(11) . . . . ?
C10 C8 C21 O4 -106.48(12) . . . . ?
C10 C8 C21 O3 73.72(16) . . . . ?
C10 C12 C11 C9 -59.39(11) . . . . ?
C10 C12 C11 C14 54.94(11) . . . . ?
C32 C25 C30 C31 5.51(10) . . . . ?
C32 C25 C30 C28 -115.76(11) . . . . ?
C32 C25 C30 C1 124.05(9) . . . . ?
C32 C25 C26 O9 -88.73(12) . . . . ?
C32 C25 C26 O10 89.42(15) . . . . ?
C36 C37 C38 C39 0.0(2) . . . . ?
C36 C41 C40 C39 -0.1(2) . . . . ?
C13 O1 B2 O2 -3.39(16) . . . . ?
C13 O1 B2 C15 175.67(12) . . . . ?
C13 C14 C11 C9 74.67(12) . . . . ?
C13 C14 C11 C12 -32.41(11) . . . . ?
C21 C8 C9 C6 114.31(11) . . . . ?
C21 C8 C9 C23 -7.14(17) . . . . ?
C21 C8 C9 C11 -128.02(12) . . . . ?
C21 C8 C7 C6 -122.21(10) . . . . ?
C21 C8 C7 C3 -16.45(15) . . . . ?
C21 C8 C10 C12 99.50(11) . . . . ?
C21 C8 C10 C13 -154.64(10) . . . . ?
C20 C15 B2 O2 -8.3(2) . . . . ?
C20 C15 B2 O1 172.70(13) . . . . ?
C17 C16 C15 C20 0.3(2) . . . . ?
C17 C16 C15 B2 -177.46(13) . . . . ?
C17 C18 C19 C20 1.6(2) . . . . ?
C37 C36 C41 C40 -0.6(2) . . . . ?
C38 C39 C40 C41 0.7(2) . . . . ?
B2 O2 C14 C11 -110.00(12) . . . . ?
B2 O2 C14 C13 1.24(14) . . . . ?
B2 O1 C13 C14 3.83(13) . . . . ?
B2 O1 C13 C10 113.94(12) . . . . ?
B2 C15 C20 C19 179.43(14) . . . . ?
C27 O9 C26 O10 2.01(19) . . . . ?
C27 O9 C26 C25 -179.83(11) . . . . ?
C41 C36 C37 C38 0.6(2) . . . . ?
C40 C39 C38 C37 -0.7(2) . . . . ?
C24 O6 C23 O5 -13.7(2) . . . . ?
C24 O6 C23 C9 169.40(13) . . . . ?
C22 O4 C21 O3 7.03(19) . . . . ?
C22 O4 C21 C8 -172.78(12) . . . . ?
